data_7247352
loop_
_publ_author_name
'Gore, Babasaheb Sopan'
'Kuo, Chiao-Ying'
'Wang, Jeh-Jeng'

_publ_section_title
;
 Photocatalyst- and transition-metal-free syntheses of furan-fused
 dihydroazepines by visible light
;
_journal_issue 20
_journal_name_full 'Green Chemistry'
_journal_page_first 8074
_journal_page_last 8081
_journal_paper_doi 10.1039/D3GC02364H
_journal_volume 25
_journal_year 2023
_chemical_formula_moiety 'C30 H26 N2 O3'
_chemical_formula_sum 'C30 H26 N2 O3'
_chemical_formula_weight 462.53
_space_group_crystal_system monoclinic
_space_group_IT_number 14
_space_group_name_Hall '-P 2yn'
_space_group_name_H-M_alt 'P 1 21/n 1'
_atom_sites_solution_hydrogens geom
_atom_sites_solution_primary dual
_audit_creation_date 2021-03-24
_audit_creation_method
;
Olex2 1.3-alpha
(compiled 2020.07.16 svn.r6f6c53a7 for OlexSys, GUI svn.r6139)
;
_audit_update_record
;
2023-06-29 deposited with the CCDC.	2023-08-23 downloaded from the CCDC.
;
_cell_angle_alpha 90
_cell_angle_beta 91.018(3)
_cell_angle_gamma 90
_cell_formula_units_Z 4
_cell_length_a 10.2545(3)
_cell_length_b 11.7840(4)
_cell_length_c 18.9397(6)
_cell_measurement_reflns_used 11367
_cell_measurement_temperature 113(2)
_cell_measurement_theta_max 26.8820
_cell_measurement_theta_min 2.0240
_cell_volume 2288.29(13)
_computing_cell_refinement 'CrysAlisPro 1.171.41.56a (Rigaku OD, 2020)'
_computing_data_collection 'CrysAlisPro 1.171.41.56a (Rigaku OD, 2020)'
_computing_data_reduction 'CrysAlisPro 1.171.41.56a (Rigaku OD, 2020)'
_computing_molecular_graphics 'Olex2 1.3-alpha (Dolomanov et al., 2009)'
_computing_publication_material 'Olex2 1.3-alpha (Dolomanov et al., 2009)'
_computing_structure_refinement 'SHELXL 2018/3 (Sheldrick, 2015)'
_computing_structure_solution 'ShelXT (Sheldrick, 2015)'
_diffrn_ambient_temperature 113(2)
_diffrn_detector 'Hybrid Pixel Array Detector'
_diffrn_detector_area_resol_mean 10.0000
_diffrn_measured_fraction_theta_full 1.000
_diffrn_measured_fraction_theta_max 0.951
_diffrn_measurement_details
;
List of Runs (angles in degrees, time in seconds):

  # Type    Start    End  Width  t~exp~   \w     \q     \k     \f   Frames
#--------------------------------------------------------------------------
  1  \w    -79.00  41.00   0.50   30.72    --   10.60 -57.00   0.00  240
  2  \w    -20.00 100.00   0.50   30.72    --   10.60  57.00 -90.00  240
  3  \w    -27.00 100.00   0.50   30.72    --   10.60  38.00 -90.00  254
  4  \w    -27.00 100.00   0.50   30.72    --   10.60  38.00 -90.00  254
  5  \w     30.00  99.00   0.50   30.72    --   10.60  19.00 -90.00  138
  6  \w   -100.00  20.00   0.50   30.72    --  -10.90 -57.00 -30.00  240
;
_diffrn_measurement_device 'four-circle diffractometer'
_diffrn_measurement_device_type 'XtaLAB Pro II AFC12 (RINC): Kappa single'
_diffrn_measurement_method '\w scans'
_diffrn_orient_matrix_type 'CrysAlisPro convention (1999,Acta A55,543-557)'
_diffrn_orient_matrix_UB_11 -0.0580952000
_diffrn_orient_matrix_UB_12 -0.0326108000
_diffrn_orient_matrix_UB_13 -0.0005109000
_diffrn_orient_matrix_UB_21 0.0030868000
_diffrn_orient_matrix_UB_22 -0.0040766000
_diffrn_orient_matrix_UB_23 0.0373345000
_diffrn_orient_matrix_UB_31 -0.0374272000
_diffrn_orient_matrix_UB_32 0.0504776000
_diffrn_orient_matrix_UB_33 0.0026586000
_diffrn_radiation_monochromator mirror
_diffrn_radiation_probe x-ray
_diffrn_radiation_type 'Mo K\a'
_diffrn_radiation_wavelength 0.71073
_diffrn_reflns_av_R_equivalents 0.0352
_diffrn_reflns_av_unetI/netI 0.0319
_diffrn_reflns_Laue_measured_fraction_full 1.000
_diffrn_reflns_Laue_measured_fraction_max 0.951
_diffrn_reflns_limit_h_max 12
_diffrn_reflns_limit_h_min -13
_diffrn_reflns_limit_k_max 9
_diffrn_reflns_limit_k_min -15
_diffrn_reflns_limit_l_max 24
_diffrn_reflns_limit_l_min -21
_diffrn_reflns_number 26443
_diffrn_reflns_point_group_measured_fraction_full 1.000
_diffrn_reflns_point_group_measured_fraction_max 0.951
_diffrn_reflns_theta_full 25.242
_diffrn_reflns_theta_max 27.078
_diffrn_reflns_theta_min 2.035
_diffrn_source 'micro-focus sealed X-ray tube'
_diffrn_source_type 'Rigaku (Mo) X-ray Source'
_exptl_absorpt_coefficient_mu 0.087
_exptl_absorpt_correction_T_max 1.00000
_exptl_absorpt_correction_T_min 0.71171
_exptl_absorpt_correction_type multi-scan
_exptl_absorpt_process_details
;
CrysAlisPro 1.171.41.56a (Rigaku Oxford Diffraction, 2020)
Empirical absorption correction using spherical harmonics,
 implemented in SCALE3 ABSPACK scaling algorithm.
;
_exptl_crystal_colour yellow
_exptl_crystal_colour_primary yellow
_exptl_crystal_density_diffrn 1.343
_exptl_crystal_description block
_exptl_crystal_F_000 976
_exptl_crystal_size_max 0.25
_exptl_crystal_size_mid 0.2
_exptl_crystal_size_min 0.1
_refine_diff_density_max 0.623
_refine_diff_density_min -0.274
_refine_diff_density_rms 0.055
_refine_ls_extinction_method none
_refine_ls_goodness_of_fit_ref 1.054
_refine_ls_hydrogen_treatment constr
_refine_ls_matrix_type full
_refine_ls_number_parameters 319
_refine_ls_number_reflns 4785
_refine_ls_number_restraints 0
_refine_ls_restrained_S_all 1.054
_refine_ls_R_factor_all 0.0646
_refine_ls_R_factor_gt 0.0523
_refine_ls_shift/su_max 0.001
_refine_ls_shift/su_mean 0.000
_refine_ls_structure_factor_coef Fsqd
_refine_ls_weighting_details 'w=1/[\s^2^(Fo^2^)+(0.0669P)^2^+1.9072P] where P=(Fo^2^+2Fc^2^)/3'
_refine_ls_weighting_scheme calc
_refine_ls_wR_factor_gt 0.1389
_refine_ls_wR_factor_ref 0.1457
_reflns_Friedel_coverage 0.000
_reflns_number_gt 3902
_reflns_number_total 4785
_reflns_threshold_expression 'I > 2\s(I)'
_cod_data_source_file d3gc02364h2.cif
_cod_data_source_block k11003-jjw-a
_cod_depositor_comments 'Adding full bibliography for 7247352--7247359.cif.'
_cod_database_code 7247352
_shelx_shelxl_version_number 2018/3
_shelx_space_group_comment
;
The symmetry employed for this shelxl refinement is uniquely defined
by the following loop, which should always be used as a source of
symmetry information in preference to the above space-group names.
They are only intended as comments.
;
_diffrn_oxdiff_digest_frames
;
01e9ec1fcbf4b6812c227b03e85f6ccf0e000253967
;
_reflns_odcompleteness_completeness 99.74
_reflns_odcompleteness_iscentric 1
_reflns_odcompleteness_theta 26.32
_olex2_refinement_description
;
1. Fixed Uiso
 At 1.2 times of:
  All C(H) groups, All C(H,H) groups
 At 1.5 times of:
  All C(H,H,H) groups
2.a Ternary CH refined with riding coordinates:
 C11(H11)
2.b Secondary CH2 refined with riding coordinates:
 C6(H6A,H6B), C10(H10A,H10B)
2.c Aromatic/amide H refined with riding coordinates:
 C4(H4), C8(H8), C13(H13), C14(H14), C15(H15), C16(H16), C17(H17), C25(H25),
 C26(H26), C27(H27), C28(H28), C29(H29)
2.d Idealised Me refined as rotating group:
 C19(H19A,H19B,H19C), C20(H20A,H20B,H20C), C21(H21A,H21B,H21C)
;
_olex2_submission_special_instructions 'No special instructions were received'
_oxdiff_exptl_absorpt_empirical_details
;
Empirical correction (ABSPACK) includes:
- Absorption correction using spherical harmonics
- Frame scaling
;
_oxdiff_exptl_absorpt_empirical_full_max 1.925
_oxdiff_exptl_absorpt_empirical_full_min 0.603

loop_
_space_group_symop_operation_xyz
'x, y, z'
'-x+1/2, y+1/2, -z+1/2'
'-x, -y, -z'
'x-1/2, -y-1/2, z-1/2'

loop_
_atom_site_label
_atom_site_type_symbol
_atom_site_fract_x
_atom_site_fract_y
_atom_site_fract_z
_atom_site_U_iso_or_equiv
_atom_site_adp_type
_atom_site_occupancy
_atom_site_site_symmetry_order
_atom_site_calc_flag
_atom_site_refinement_flags_posn
_atom_site_refinement_flags_adp
_atom_site_refinement_flags_occupancy
_atom_site_disorder_assembly
_atom_site_disorder_group
O1 O 0.72646(12) 0.60816(12) 0.87227(6) 0.0194(3) Uani 1 1 d . . . . .
O2 O 0.64641(15) 0.60337(14) 0.49604(7) 0.0329(4) Uani 1 1 d . . . . .
O3 O 0.82714(15) 0.48971(14) 0.47704(7) 0.0337(4) Uani 1 1 d . . . . .
N1 N 0.92396(14) 0.59393(13) 0.81008(8) 0.0183(3) Uani 1 1 d . . . . .
N2 N 0.35405(16) 0.53413(16) 0.72751(9) 0.0266(4) Uani 1 1 d . . . . .
C1 C 0.78920(18) 0.59182(16) 0.80855(9) 0.0185(4) Uani 1 1 d . . . . .
C2 C 0.69940(17) 0.57223(16) 0.75646(10) 0.0193(4) Uani 1 1 d . . . . .
C3 C 0.73348(18) 0.54933(17) 0.68290(9) 0.0194(4) Uani 1 1 d . . . . .
C4 C 0.66126(18) 0.59742(17) 0.62659(10) 0.0217(4) Uani 1 1 d . . . . .
H4 H 0.589997 0.644383 0.634215 0.026 Uiso 1 1 calc R . . . .
C5 C 0.7017(2) 0.57122(18) 0.55950(10) 0.0241(4) Uani 1 1 d . . . . .
C6 C 0.7351(3) 0.5635(2) 0.44395(12) 0.0453(7) Uani 1 1 d . . . . .
H6A H 0.687615 0.523278 0.406942 0.054 Uiso 1 1 calc R . . . .
H6B H 0.779806 0.627203 0.422791 0.054 Uiso 1 1 calc R . . . .
C7 C 0.8113(2) 0.50380(17) 0.54857(10) 0.0242(4) Uani 1 1 d . . . . .
C8 C 0.88195(19) 0.45752(18) 0.60255(10) 0.0243(4) Uani 1 1 d . . . . .
H8 H 0.954784 0.412894 0.594008 0.029 Uiso 1 1 calc R . . . .
C9 C 0.84163(18) 0.47909(17) 0.67168(10) 0.0203(4) Uani 1 1 d . . . . .
C10 C 0.90688(19) 0.41951(17) 0.73331(10) 0.0223(4) Uani 1 1 d . . . . .
H10A H 0.960709 0.359028 0.714906 0.027 Uiso 1 1 calc R . . . .
H10B H 0.839619 0.384408 0.761298 0.027 Uiso 1 1 calc R . . . .
C11 C 0.99221(18) 0.49310(17) 0.78259(10) 0.0201(4) Uani 1 1 d . . . . .
H11 H 1.066407 0.520047 0.755328 0.024 Uiso 1 1 calc R . . . .
C12 C 1.04592(18) 0.41792(16) 0.84176(10) 0.0199(4) Uani 1 1 d . . . . .
C13 C 1.14668(18) 0.34108(18) 0.82883(10) 0.0244(4) Uani 1 1 d . . . . .
H13 H 1.186179 0.340897 0.785007 0.029 Uiso 1 1 calc R . . . .
C14 C 1.18828(19) 0.26568(19) 0.88004(11) 0.0289(5) Uani 1 1 d . . . . .
H14 H 1.255766 0.215502 0.870620 0.035 Uiso 1 1 calc R . . . .
C15 C 1.1300(2) 0.26419(19) 0.94561(11) 0.0280(5) Uani 1 1 d . . . . .
H15 H 1.156519 0.212024 0.979813 0.034 Uiso 1 1 calc R . . . .
C16 C 1.0319(2) 0.34148(19) 0.95944(11) 0.0277(5) Uani 1 1 d . . . . .
H16 H 0.993427 0.341982 1.003546 0.033 Uiso 1 1 calc R . . . .
C17 C 0.99047(18) 0.41796(17) 0.90828(10) 0.0229(4) Uani 1 1 d . . . . .
H17 H 0.925045 0.469791 0.918457 0.028 Uiso 1 1 calc R . . . .
C18 C 0.98821(17) 0.70747(17) 0.80035(10) 0.0204(4) Uani 1 1 d . . . . .
C19 C 0.9827(2) 0.74344(19) 0.72238(10) 0.0272(5) Uani 1 1 d . . . . .
H19A H 1.025157 0.687168 0.694259 0.041 Uiso 1 1 calc GR . . . .
H19B H 1.026091 0.815037 0.717104 0.041 Uiso 1 1 calc GR . . . .
H19C H 0.893301 0.750604 0.707075 0.041 Uiso 1 1 calc GR . . . .
C20 C 1.12853(17) 0.70141(18) 0.82865(11) 0.0234(4) Uani 1 1 d . . . . .
H20A H 1.167974 0.775117 0.825848 0.035 Uiso 1 1 calc GR . . . .
H20B H 1.177145 0.648551 0.800928 0.035 Uiso 1 1 calc GR . . . .
H20C H 1.128613 0.676756 0.876966 0.035 Uiso 1 1 calc GR . . . .
C21 C 0.9172(2) 0.79471(18) 0.84438(11) 0.0263(4) Uani 1 1 d . . . . .
H21A H 0.959464 0.867014 0.840150 0.039 Uiso 1 1 calc GR . . . .
H21B H 0.918742 0.771471 0.892970 0.039 Uiso 1 1 calc GR . . . .
H21C H 0.828402 0.800827 0.827868 0.039 Uiso 1 1 calc GR . . . .
C22 C 0.57388(17) 0.57549(16) 0.78964(10) 0.0197(4) Uani 1 1 d . . . . .
C23 C 0.59565(17) 0.59869(17) 0.85958(10) 0.0192(4) Uani 1 1 d . . . . .
C24 C 0.50948(18) 0.61725(17) 0.91919(10) 0.0197(4) Uani 1 1 d . . . . .
C25 C 0.54533(19) 0.69301(18) 0.97269(10) 0.0239(4) Uani 1 1 d . . . . .
H25 H 0.625511 0.729744 0.971262 0.029 Uiso 1 1 calc R . . . .
C26 C 0.4623(2) 0.71361(19) 1.02768(10) 0.0274(5) Uani 1 1 d . . . . .
H26 H 0.485074 0.766591 1.062130 0.033 Uiso 1 1 calc R . . . .
C27 C 0.3447(2) 0.6557(2) 1.03192(11) 0.0285(5) Uani 1 1 d . . . . .
H27 H 0.289933 0.668706 1.069694 0.034 Uiso 1 1 calc R . . . .
C28 C 0.30853(19) 0.57762(19) 0.97926(10) 0.0258(5) Uani 1 1 d . . . . .
H28 H 0.230188 0.538226 0.981917 0.031 Uiso 1 1 calc R . . . .
C29 C 0.39109(18) 0.55993(18) 0.92320(10) 0.0229(4) Uani 1 1 d . . . . .
H29 H 0.367111 0.509059 0.887743 0.028 Uiso 1 1 calc R . . . .
C30 C 0.45065(18) 0.55460(17) 0.75600(9) 0.0202(4) Uani 1 1 d . . . . .

loop_
_atom_site_aniso_label
_atom_site_aniso_U_11
_atom_site_aniso_U_22
_atom_site_aniso_U_33
_atom_site_aniso_U_23
_atom_site_aniso_U_13
_atom_site_aniso_U_12
O1 0.0162(6) 0.0254(7) 0.0167(6) -0.0016(5) 0.0024(5) 0.0003(5)
O2 0.0408(9) 0.0414(10) 0.0165(7) 0.0007(6) -0.0023(6) 0.0096(7)
O3 0.0437(9) 0.0414(10) 0.0162(7) -0.0024(6) 0.0043(6) 0.0083(7)
N1 0.0163(7) 0.0182(8) 0.0205(8) -0.0011(6) 0.0029(6) 0.0005(6)
N2 0.0226(9) 0.0326(10) 0.0247(8) -0.0022(7) 0.0006(7) 0.0021(7)
C1 0.0200(9) 0.0189(10) 0.0168(9) -0.0001(7) 0.0044(7) 0.0010(7)
C2 0.0189(9) 0.0195(10) 0.0197(9) 0.0004(7) 0.0029(7) 0.0009(7)
C3 0.0208(9) 0.0200(10) 0.0174(9) -0.0010(7) 0.0028(7) -0.0033(7)
C4 0.0225(9) 0.0227(10) 0.0200(9) 0.0014(8) 0.0019(7) 0.0023(8)
C5 0.0292(10) 0.0247(11) 0.0182(9) 0.0007(8) -0.0023(8) -0.0007(8)
C6 0.0632(16) 0.0541(17) 0.0188(10) 0.0027(11) 0.0019(11) 0.0220(14)
C7 0.0356(11) 0.0218(10) 0.0153(9) -0.0028(8) 0.0061(8) -0.0008(8)
C8 0.0262(10) 0.0231(11) 0.0236(10) -0.0047(8) 0.0049(8) 0.0001(8)
C9 0.0225(9) 0.0199(10) 0.0186(9) -0.0016(7) 0.0010(7) -0.0024(8)
C10 0.0244(9) 0.0210(10) 0.0216(9) -0.0022(8) 0.0017(8) 0.0019(8)
C11 0.0184(8) 0.0222(10) 0.0198(9) -0.0017(8) 0.0037(7) 0.0016(7)
C12 0.0181(9) 0.0199(10) 0.0217(9) -0.0017(7) 0.0001(7) -0.0011(7)
C13 0.0198(9) 0.0315(12) 0.0220(10) -0.0018(8) 0.0040(7) 0.0006(8)
C14 0.0204(9) 0.0314(12) 0.0349(11) -0.0033(9) -0.0017(8) 0.0082(8)
C15 0.0271(10) 0.0297(12) 0.0270(10) 0.0044(9) -0.0056(8) 0.0017(9)
C16 0.0279(10) 0.0340(12) 0.0212(10) 0.0016(9) 0.0031(8) 0.0031(9)
C17 0.0196(9) 0.0248(11) 0.0246(10) -0.0016(8) 0.0037(7) 0.0032(8)
C18 0.0194(9) 0.0219(10) 0.0198(9) -0.0006(8) 0.0022(7) -0.0022(8)
C19 0.0349(11) 0.0297(12) 0.0172(9) 0.0038(8) 0.0028(8) -0.0105(9)
C20 0.0158(9) 0.0220(10) 0.0325(11) -0.0007(8) -0.0013(8) -0.0026(8)
C21 0.0270(10) 0.0209(10) 0.0311(11) -0.0018(9) 0.0034(8) 0.0013(8)
C22 0.0183(9) 0.0210(10) 0.0198(9) -0.0002(7) 0.0019(7) 0.0007(7)
C23 0.0166(8) 0.0202(10) 0.0209(9) 0.0016(8) 0.0013(7) 0.0005(7)
C24 0.0195(9) 0.0216(10) 0.0181(9) 0.0018(7) 0.0015(7) 0.0046(8)
C25 0.0233(9) 0.0238(11) 0.0247(10) -0.0003(8) 0.0025(8) -0.0017(8)
C26 0.0318(11) 0.0299(12) 0.0205(9) -0.0082(8) 0.0009(8) 0.0024(9)
C27 0.0278(10) 0.0359(13) 0.0220(10) 0.0016(9) 0.0097(8) 0.0082(9)
C28 0.0183(9) 0.0361(12) 0.0230(10) 0.0102(9) 0.0066(8) 0.0034(8)
C29 0.0214(9) 0.0283(11) 0.0190(9) -0.0003(8) 0.0010(7) 0.0005(8)
C30 0.0202(9) 0.0228(10) 0.0176(9) -0.0004(8) 0.0034(7) 0.0039(8)

loop_
_atom_type_symbol
_atom_type_description
_atom_type_scat_dispersion_real
_atom_type_scat_dispersion_imag
_atom_type_scat_source
C C 0.0033 0.0016 'International Tables Vol C Tables 4.2.6.8 and 6.1.1.4'
H H 0.0000 0.0000 'International Tables Vol C Tables 4.2.6.8 and 6.1.1.4'
N N 0.0061 0.0033 'International Tables Vol C Tables 4.2.6.8 and 6.1.1.4'
O O 0.0106 0.0060 'International Tables Vol C Tables 4.2.6.8 and 6.1.1.4'

loop_
_geom_angle_atom_site_label_1
_geom_angle_atom_site_label_2
_geom_angle_atom_site_label_3
_geom_angle
_geom_angle_site_symmetry_1
_geom_angle_site_symmetry_3
_geom_angle_publ_flag
C23 O1 C1 107.73(14) . . ?
C5 O2 C6 104.74(16) . . ?
C7 O3 C6 105.74(16) . . ?
C1 N1 C11 117.23(15) . . ?
C1 N1 C18 116.96(15) . . ?
C11 N1 C18 117.43(14) . . ?
N1 C1 O1 117.19(16) . . ?
C2 C1 O1 109.63(15) . . ?
C2 C1 N1 133.13(17) . . ?
C1 C2 C3 123.46(17) . . ?
C1 C2 C22 106.13(16) . . ?
C22 C2 C3 130.37(17) . . ?
C4 C3 C2 120.97(17) . . ?
C9 C3 C2 117.03(17) . . ?
C9 C3 C4 121.99(17) . . ?
C3 C4 H4 121.8 . . ?
C5 C4 C3 116.45(18) . . ?
C5 C4 H4 121.8 . . ?
O2 C5 C4 128.19(19) . . ?
O2 C5 C7 110.41(17) . . ?
C4 C5 C7 121.39(18) . . ?
O2 C6 H6A 109.9 . . ?
O2 C6 H6B 109.9 . . ?
O3 C6 O2 108.78(17) . . ?
O3 C6 H6A 109.9 . . ?
O3 C6 H6B 109.9 . . ?
H6A C6 H6B 108.3 . . ?
O3 C7 C5 108.89(17) . . ?
C8 C7 O3 128.49(19) . . ?
C8 C7 C5 122.53(17) . . ?
C7 C8 H8 121.0 . . ?
C7 C8 C9 117.92(18) . . ?
C9 C8 H8 121.0 . . ?
C3 C9 C8 119.66(17) . . ?
C3 C9 C10 119.90(16) . . ?
C8 C9 C10 120.24(17) . . ?
C9 C10 H10A 108.1 . . ?
C9 C10 H10B 108.1 . . ?
C9 C10 C11 116.58(16) . . ?
H10A C10 H10B 107.3 . . ?
C11 C10 H10A 108.1 . . ?
C11 C10 H10B 108.1 . . ?
N1 C11 C10 113.56(15) . . ?
N1 C11 H11 107.6 . . ?
N1 C11 C12 112.05(15) . . ?
C10 C11 H11 107.6 . . ?
C12 C11 C10 108.26(16) . . ?
C12 C11 H11 107.6 . . ?
C13 C12 C11 120.40(16) . . ?
C17 C12 C11 121.16(17) . . ?
C17 C12 C13 118.28(18) . . ?
C12 C13 H13 119.5 . . ?
C14 C13 C12 120.98(18) . . ?
C14 C13 H13 119.5 . . ?
C13 C14 H14 119.8 . . ?
C13 C14 C15 120.37(19) . . ?
C15 C14 H14 119.8 . . ?
C14 C15 H15 120.4 . . ?
C16 C15 C14 119.10(19) . . ?
C16 C15 H15 120.4 . . ?
C15 C16 H16 119.7 . . ?
C17 C16 C15 120.68(18) . . ?
C17 C16 H16 119.7 . . ?
C12 C17 H17 119.7 . . ?
C16 C17 C12 120.55(18) . . ?
C16 C17 H17 119.7 . . ?
N1 C18 C19 110.76(15) . . ?
N1 C18 C20 109.10(15) . . ?
N1 C18 C21 108.64(14) . . ?
C20 C18 C19 111.62(15) . . ?
C21 C18 C19 109.34(17) . . ?
C21 C18 C20 107.27(16) . . ?
C18 C19 H19A 109.5 . . ?
C18 C19 H19B 109.5 . . ?
C18 C19 H19C 109.5 . . ?
H19A C19 H19B 109.5 . . ?
H19A C19 H19C 109.5 . . ?
H19B C19 H19C 109.5 . . ?
C18 C20 H20A 109.5 . . ?
C18 C20 H20B 109.5 . . ?
C18 C20 H20C 109.5 . . ?
H20A C20 H20B 109.5 . . ?
H20A C20 H20C 109.5 . . ?
H20B C20 H20C 109.5 . . ?
C18 C21 H21A 109.5 . . ?
C18 C21 H21B 109.5 . . ?
C18 C21 H21C 109.5 . . ?
H21A C21 H21B 109.5 . . ?
H21A C21 H21C 109.5 . . ?
H21B C21 H21C 109.5 . . ?
C23 C22 C2 107.20(16) . . ?
C23 C22 C30 126.54(17) . . ?
C30 C22 C2 126.22(17) . . ?
O1 C23 C22 109.29(15) . . ?
O1 C23 C24 117.25(16) . . ?
C22 C23 C24 133.43(17) . . ?
C25 C24 C23 120.10(17) . . ?
C29 C24 C23 120.59(17) . . ?
C29 C24 C25 119.32(17) . . ?
C24 C25 H25 119.9 . . ?
C26 C25 C24 120.20(18) . . ?
C26 C25 H25 119.9 . . ?
C25 C26 H26 119.8 . . ?
C25 C26 C27 120.38(19) . . ?
C27 C26 H26 119.8 . . ?
C26 C27 H27 120.0 . . ?
C26 C27 C28 120.01(17) . . ?
C28 C27 H27 120.0 . . ?
C27 C28 H28 120.4 . . ?
C29 C28 C27 119.11(19) . . ?
C29 C28 H28 120.4 . . ?
C24 C29 H29 119.5 . . ?
C28 C29 C24 120.93(19) . . ?
C28 C29 H29 119.5 . . ?
N2 C30 C22 177.1(2) . . ?

loop_
_geom_bond_atom_site_label_1
_geom_bond_atom_site_label_2
_geom_bond_distance
_geom_bond_site_symmetry_2
_geom_bond_publ_flag
O1 C1 1.391(2) . ?
O1 C23 1.363(2) . ?
O2 C5 1.373(2) . ?
O2 C6 1.433(3) . ?
O3 C6 1.421(3) . ?
O3 C7 1.377(2) . ?
N1 C1 1.382(2) . ?
N1 C11 1.478(2) . ?
N1 C18 1.504(2) . ?
N2 C30 1.145(2) . ?
C1 C2 1.357(3) . ?
C2 C3 1.467(2) . ?
C2 C22 1.443(2) . ?
C3 C4 1.407(3) . ?
C3 C9 1.403(3) . ?
C4 H4 0.9300 . ?
C4 C5 1.379(3) . ?
C5 C7 1.395(3) . ?
C6 H6A 0.9700 . ?
C6 H6B 0.9700 . ?
C7 C8 1.357(3) . ?
C8 H8 0.9300 . ?
C8 C9 1.403(3) . ?
C9 C10 1.508(3) . ?
C10 H10A 0.9700 . ?
C10 H10B 0.9700 . ?
C10 C11 1.536(3) . ?
C11 H11 0.9800 . ?
C11 C12 1.524(3) . ?
C12 C13 1.399(3) . ?
C12 C17 1.391(3) . ?
C13 H13 0.9300 . ?
C13 C14 1.377(3) . ?
C14 H14 0.9300 . ?
C14 C15 1.388(3) . ?
C15 H15 0.9300 . ?
C15 C16 1.386(3) . ?
C16 H16 0.9300 . ?
C16 C17 1.385(3) . ?
C17 H17 0.9300 . ?
C18 C19 1.536(3) . ?
C18 C20 1.528(2) . ?
C18 C21 1.518(3) . ?
C19 H19A 0.9600 . ?
C19 H19B 0.9600 . ?
C19 H19C 0.9600 . ?
C20 H20A 0.9600 . ?
C20 H20B 0.9600 . ?
C20 H20C 0.9600 . ?
C21 H21A 0.9600 . ?
C21 H21B 0.9600 . ?
C21 H21C 0.9600 . ?
C22 C23 1.367(3) . ?
C22 C30 1.426(3) . ?
C23 C24 1.462(2) . ?
C24 C25 1.395(3) . ?
C24 C29 1.393(3) . ?
C25 H25 0.9300 . ?
C25 C26 1.379(3) . ?
C26 H26 0.9300 . ?
C26 C27 1.389(3) . ?
C27 H27 0.9300 . ?
C27 C28 1.402(3) . ?
C28 H28 0.9300 . ?
C28 C29 1.385(3) . ?
C29 H29 0.9300 . ?

loop_
_geom_torsion_atom_site_label_1
_geom_torsion_atom_site_label_2
_geom_torsion_atom_site_label_3
_geom_torsion_atom_site_label_4
_geom_torsion
_geom_torsion_site_symmetry_1
_geom_torsion_site_symmetry_2
_geom_torsion_site_symmetry_3
_geom_torsion_site_symmetry_4
_geom_torsion_publ_flag
O1 C1 C2 C3 -178.74(17) . . . . ?
O1 C1 C2 C22 -0.6(2) . . . . ?
O1 C23 C24 C25 31.5(3) . . . . ?
O1 C23 C24 C29 -148.60(18) . . . . ?
O2 C5 C7 O3 -1.0(2) . . . . ?
O2 C5 C7 C8 -177.81(19) . . . . ?
O3 C7 C8 C9 -176.0(2) . . . . ?
N1 C1 C2 C3 -1.6(4) . . . . ?
N1 C1 C2 C22 176.6(2) . . . . ?
N1 C11 C12 C13 -159.29(17) . . . . ?
N1 C11 C12 C17 25.3(2) . . . . ?
C1 O1 C23 C22 0.7(2) . . . . ?
C1 O1 C23 C24 -177.72(16) . . . . ?
C1 N1 C11 C10 20.3(2) . . . . ?
C1 N1 C11 C12 -102.73(18) . . . . ?
C1 N1 C18 C19 -76.4(2) . . . . ?
C1 N1 C18 C20 160.35(16) . . . . ?
C1 N1 C18 C21 43.7(2) . . . . ?
C1 C2 C3 C4 -139.0(2) . . . . ?
C1 C2 C3 C9 40.1(3) . . . . ?
C1 C2 C22 C23 1.0(2) . . . . ?
C1 C2 C22 C30 -177.14(19) . . . . ?
C2 C3 C4 C5 179.59(18) . . . . ?
C2 C3 C9 C8 -177.64(17) . . . . ?
C2 C3 C9 C10 7.5(3) . . . . ?
C2 C22 C23 O1 -1.0(2) . . . . ?
C2 C22 C23 C24 177.0(2) . . . . ?
C3 C2 C22 C23 179.0(2) . . . . ?
C3 C2 C22 C30 0.9(3) . . . . ?
C3 C4 C5 O2 177.6(2) . . . . ?
C3 C4 C5 C7 -2.2(3) . . . . ?
C3 C9 C10 C11 -74.7(2) . . . . ?
C4 C3 C9 C8 1.5(3) . . . . ?
C4 C3 C9 C10 -173.40(18) . . . . ?
C4 C5 C7 O3 178.76(18) . . . . ?
C4 C5 C7 C8 2.0(3) . . . . ?
C5 O2 C6 O3 11.3(3) . . . . ?
C5 C7 C8 C9 0.1(3) . . . . ?
C6 O2 C5 C4 173.9(2) . . . . ?
C6 O2 C5 C7 -6.3(2) . . . . ?
C6 O3 C7 C5 8.0(2) . . . . ?
C6 O3 C7 C8 -175.4(2) . . . . ?
C7 O3 C6 O2 -12.0(3) . . . . ?
C7 C8 C9 C3 -1.8(3) . . . . ?
C7 C8 C9 C10 173.13(19) . . . . ?
C8 C9 C10 C11 110.4(2) . . . . ?
C9 C3 C4 C5 0.5(3) . . . . ?
C9 C10 C11 N1 53.6(2) . . . . ?
C9 C10 C11 C12 178.69(15) . . . . ?
C10 C11 C12 C13 74.7(2) . . . . ?
C10 C11 C12 C17 -100.7(2) . . . . ?
C11 N1 C1 O1 123.53(17) . . . . ?
C11 N1 C1 C2 -53.5(3) . . . . ?
C11 N1 C18 C19 71.0(2) . . . . ?
C11 N1 C18 C20 -52.3(2) . . . . ?
C11 N1 C18 C21 -168.91(15) . . . . ?
C11 C12 C13 C14 -174.20(18) . . . . ?
C11 C12 C17 C16 173.69(19) . . . . ?
C12 C13 C14 C15 0.4(3) . . . . ?
C13 C12 C17 C16 -1.8(3) . . . . ?
C13 C14 C15 C16 -1.7(3) . . . . ?
C14 C15 C16 C17 1.2(3) . . . . ?
C15 C16 C17 C12 0.6(3) . . . . ?
C17 C12 C13 C14 1.3(3) . . . . ?
C18 N1 C1 O1 -89.0(2) . . . . ?
C18 N1 C1 C2 94.0(3) . . . . ?
C18 N1 C11 C10 -126.99(17) . . . . ?
C18 N1 C11 C12 109.97(17) . . . . ?
C22 C2 C3 C4 43.3(3) . . . . ?
C22 C2 C3 C9 -137.6(2) . . . . ?
C22 C23 C24 C25 -146.4(2) . . . . ?
C22 C23 C24 C29 33.5(3) . . . . ?
C23 O1 C1 N1 -177.73(16) . . . . ?
C23 O1 C1 C2 -0.1(2) . . . . ?
C23 C24 C25 C26 177.76(19) . . . . ?
C23 C24 C29 C28 -179.57(18) . . . . ?
C24 C25 C26 C27 2.7(3) . . . . ?
C25 C24 C29 C28 0.3(3) . . . . ?
C25 C26 C27 C28 -1.4(3) . . . . ?
C26 C27 C28 C29 -0.4(3) . . . . ?
C27 C28 C29 C24 0.9(3) . . . . ?
C29 C24 C25 C26 -2.2(3) . . . . ?
C30 C22 C23 O1 177.08(18) . . . . ?
C30 C22 C23 C24 -4.9(4) . . . . ?
